data_7015693
loop_
_publ_author_name
'Pucci, Daniela'
'Crispini, Alessandra'
'Ghedini, Mauro'
'Szerb, Elisabeta I.'
'La Deda, Massimo'

_publ_section_title
;
 2,2'-Biquinolines as test pilots for tuning the colour emission of
 luminescent mesomorphic silver(I) complexes.
;
_journal_issue 17
_journal_name_full 'Dalton transactions (Cambridge, England : 2003)'
_journal_page_first 4614
_journal_page_last 4622
_journal_paper_doi 10.1039/c0dt01842b
_journal_volume 40
_journal_year 2011
_chemical_formula_moiety 'C22 H18 Ag N2 O5, C F3 O3 S '
_chemical_formula_sum 'C23 H18 Ag F3 N2 O8 S'
_chemical_formula_weight 647.32
_space_group_IT_number 2
_symmetry_cell_setting triclinic
_symmetry_space_group_name_Hall '-P 1'
_symmetry_space_group_name_H-M 'P -1'
_atom_sites_solution_hydrogens geom
_atom_sites_solution_primary direct
_atom_sites_solution_secondary difmap
_audit_creation_method SHELXL-97
_cell_angle_alpha 83.416(10)
_cell_angle_beta 81.940(10)
_cell_angle_gamma 86.948(10)
_cell_formula_units_Z 2
_cell_length_a 7.2305(16)
_cell_length_b 12.765(3)
_cell_length_c 13.307(3)
_cell_measurement_reflns_used 8649
_cell_measurement_temperature 298(2)
_cell_measurement_theta_max 29.58
_cell_measurement_theta_min 2.35
_cell_volume 1207.2(5)
_computing_cell_refinement 'Bruker SMART'
_computing_data_collection 'Bruker SMART'
_computing_data_reduction 'Bruker SAINT'
_computing_molecular_graphics 'Bruker SHELXTL'
_computing_publication_material 'Bruker SHELXTL'
_computing_structure_refinement 'Bruker SHELXTL'
_computing_structure_solution 'Bruker SHELXTL'
_diffrn_ambient_temperature 298(2)
_diffrn_measured_fraction_theta_full 0.987
_diffrn_measured_fraction_theta_max 0.987
_diffrn_measurement_device_type 'CCD area detector'
_diffrn_measurement_method 'phi and omega scans'
_diffrn_radiation_monochromator graphite
_diffrn_radiation_source 'sealed tube'
_diffrn_radiation_type MoK\a
_diffrn_radiation_wavelength 0.71073
_diffrn_reflns_av_R_equivalents 0.0263
_diffrn_reflns_av_sigmaI/netI 0.0275
_diffrn_reflns_limit_h_max 9
_diffrn_reflns_limit_h_min -9
_diffrn_reflns_limit_k_max 16
_diffrn_reflns_limit_k_min -16
_diffrn_reflns_limit_l_max 17
_diffrn_reflns_limit_l_min -17
_diffrn_reflns_number 23305
_diffrn_reflns_theta_full 28.28
_diffrn_reflns_theta_max 28.28
_diffrn_reflns_theta_min 1.55
_exptl_absorpt_coefficient_mu 0.998
_exptl_absorpt_correction_T_max 0.7943
_exptl_absorpt_correction_T_min 0.7390
_exptl_absorpt_correction_type sphere
_exptl_absorpt_process_details SADABS
_exptl_crystal_colour white
_exptl_crystal_density_diffrn 1.781
_exptl_crystal_density_method 'not measured'
_exptl_crystal_description parallelepiped
_exptl_crystal_F_000 648
_exptl_crystal_size_max 0.35
_exptl_crystal_size_mid 0.22
_exptl_crystal_size_min 0.18
_refine_diff_density_max 0.357
_refine_diff_density_min -0.418
_refine_diff_density_rms 0.062
_refine_ls_extinction_method none
_refine_ls_goodness_of_fit_ref 1.027
_refine_ls_hydrogen_treatment constr
_refine_ls_matrix_type full
_refine_ls_number_parameters 343
_refine_ls_number_reflns 5904
_refine_ls_number_restraints 0
_refine_ls_restrained_S_all 1.027
_refine_ls_R_factor_all 0.0494
_refine_ls_R_factor_gt 0.0331
_refine_ls_shift/su_max 0.002
_refine_ls_shift/su_mean 0.000
_refine_ls_structure_factor_coef Fsqd
_refine_ls_weighting_details 'calc w=1/[\s^2^(Fo^2^)+(0.0420P)^2^+0.5014P] where P=(Fo^2^+2Fc^2^)/3'
_refine_ls_weighting_scheme calc
_refine_ls_wR_factor_gt 0.0792
_refine_ls_wR_factor_ref 0.0867
_reflns_number_gt 4602
_reflns_number_total 5904
_reflns_threshold_expression >2sigma(I)
_cod_data_source_file c0dt01842b.txt
_cod_data_source_block (2)
_cod_depositor_comments
;
The following automatic conversions were performed:
'_symmetry_cell_setting' value 'Triclinic' changed to 'triclinic'
according to '/home/saulius/struct/CIF-dictionaries/cif_core.dic'
dictionary named 'cif_core.dic' version 2.4.1 from 2010-06-29.

Automatic conversion script
Id: cif_fix_enum 1555 2011-01-17 13:19:09Z saulius 
;
_cod_original_cell_volume 1207.2(4)
_cod_database_code 7015693

loop_
_symmetry_equiv_pos_as_xyz
'x, y, z'
'-x, -y, -z'

loop_
_atom_site_label
_atom_site_type_symbol
_atom_site_fract_x
_atom_site_fract_y
_atom_site_fract_z
_atom_site_U_iso_or_equiv
_atom_site_adp_type
_atom_site_occupancy
_atom_site_symmetry_multiplicity
_atom_site_calc_flag
_atom_site_refinement_flags
_atom_site_disorder_assembly
_atom_site_disorder_group
Ag Ag 0.68663(3) 0.725831(15) -0.017100(15) 0.04796(8) Uani 1 1 d . . .
N1 N 0.7653(2) 0.54545(14) -0.02888(13) 0.0298(4) Uani 1 1 d . . .
N2 N 0.5752(2) 0.63231(15) 0.13477(14) 0.0320(4) Uani 1 1 d . . .
C1 C 0.8656(3) 0.50560(18) -0.11275(16) 0.0298(4) Uani 1 1 d . . .
C2 C 0.9333(3) 0.5770(2) -0.19709(17) 0.0379(5) Uani 1 1 d . . .
H2 H 0.9110 0.6492 -0.1950 0.068 Uiso 1 1 calc R . .
C3 C 1.0323(3) 0.5396(2) -0.28222(18) 0.0436(6) Uani 1 1 d . . .
H3 H 1.0773 0.5868 -0.3376 0.078 Uiso 1 1 calc R . .
C4 C 1.0663(3) 0.4309(2) -0.28659(18) 0.0448(6) Uani 1 1 d . . .
H4 H 1.1314 0.4068 -0.3454 0.081 Uiso 1 1 calc R . .
C5 C 1.0053(3) 0.3603(2) -0.20595(17) 0.0387(5) Uani 1 1 d . . .
H5 H 1.0297 0.2885 -0.2098 0.070 Uiso 1 1 calc R . .
C6 C 0.9042(3) 0.39573(18) -0.11568(16) 0.0309(5) Uani 1 1 d . . .
C7 C 0.8336(3) 0.32866(17) -0.02817(16) 0.0305(4) Uani 1 1 d . . .
C8 C 0.7310(3) 0.37007(17) 0.05367(16) 0.0312(4) Uani 1 1 d . . .
H8 H 0.6818 0.3257 0.1104 0.056 Uiso 1 1 calc R . .
C9 C 0.7005(3) 0.48045(17) 0.05136(15) 0.0278(4) Uani 1 1 d . . .
C10 C 0.5953(3) 0.52842(17) 0.14156(15) 0.0291(4) Uani 1 1 d . . .
C11 C 0.5231(3) 0.46401(19) 0.23000(17) 0.0350(5) Uani 1 1 d . . .
H11 H 0.5386 0.3910 0.2322 0.063 Uiso 1 1 calc R . .
C12 C 0.4297(3) 0.5082(2) 0.31309(17) 0.0372(5) Uani 1 1 d . . .
C13 C 0.4093(3) 0.6197(2) 0.30956(17) 0.0386(5) Uani 1 1 d . . .
C14 C 0.3168(4) 0.6776(3) 0.3895(2) 0.0542(7) Uani 1 1 d . . .
H14 H 0.2673 0.6413 0.4512 0.098 Uiso 1 1 calc R . .
C15 C 0.3005(5) 0.7842(3) 0.3767(2) 0.0674(9) Uani 1 1 d . . .
H15 H 0.2381 0.8199 0.4294 0.121 Uiso 1 1 calc R . .
C16 C 0.3755(5) 0.8414(3) 0.2859(3) 0.0698(9) Uani 1 1 d . . .
H16 H 0.3630 0.9147 0.2786 0.126 Uiso 1 1 calc R . .
C17 C 0.4677(4) 0.7901(2) 0.2075(2) 0.0530(7) Uani 1 1 d . . .
H17 H 0.5189 0.8288 0.1475 0.095 Uiso 1 1 calc R . .
C18 C 0.4852(3) 0.6791(2) 0.21721(18) 0.0374(5) Uani 1 1 d . . .
C19 C 0.8764(3) 0.21223(19) -0.02120(17) 0.0353(5) Uani 1 1 d . . .
C20 C 0.7486(4) 0.0444(2) 0.0237(3) 0.0625(8) Uani 1 1 d . . .
H20A H 0.7861 0.0179 -0.0411 0.094 Uiso 1 1 calc R . .
H20B H 0.6332 0.0140 0.0552 0.094 Uiso 1 1 calc R . .
H20C H 0.8435 0.0259 0.0670 0.094 Uiso 1 1 calc R . .
C21 C 0.3494(4) 0.4360(2) 0.40414(19) 0.0463(6) Uani 1 1 d . . .
C22 C 0.2816(6) 0.2582(3) 0.4622(3) 0.0792(10) Uani 1 1 d . . .
H22A H 0.3396 0.2623 0.5222 0.119 Uiso 1 1 calc R . .
H22B H 0.3084 0.1898 0.4390 0.119 Uiso 1 1 calc R . .
H22C H 0.1489 0.2693 0.4780 0.119 Uiso 1 1 calc R . .
C23 C 0.1811(8) 0.9824(3) 0.6466(4) 0.0950(13) Uani 1 1 d . . .
S1 S 0.19935(10) 0.85003(6) 0.70805(5) 0.05171(17) Uani 1 1 d . . .
O1 O 0.6719(3) 0.85616(16) -0.14380(15) 0.0549(5) Uani 1 1 d . . .
H1W H 0.7885 0.8641 -0.1808 0.082 Uiso 1 1 d R . .
H2W H 0.5866 0.8479 -0.1844 0.082 Uiso 1 1 d R . .
O2 O 1.0321(2) 0.17364(14) -0.03974(15) 0.0489(4) Uani 1 1 d . . .
O3 O 0.7230(2) 0.15863(13) 0.00843(14) 0.0445(4) Uani 1 1 d . . .
O4 O 0.2876(5) 0.4617(2) 0.48482(17) 0.1134(12) Uani 1 1 d . . .
O5 O 0.3539(3) 0.33828(17) 0.38291(15) 0.0674(6) Uani 1 1 d . . .
O6 O 0.1800(5) 0.7870(2) 0.6293(2) 0.0959(9) Uani 1 1 d . . .
O7 O 0.0510(3) 0.8460(2) 0.79119(18) 0.0831(7) Uani 1 1 d . . .
O8 O 0.3774(4) 0.8423(3) 0.7418(2) 0.0990(9) Uani 1 1 d . . .
F3 F 0.1940(7) 1.0518(2) 0.7095(3) 0.1695(16) Uani 1 1 d . . .
F1 F 0.3058(7) 0.9986(3) 0.5686(3) 0.1869(19) Uani 1 1 d . . .
F2 F 0.0171(6) 1.0001(3) 0.6145(3) 0.1789(18) Uani 1 1 d . . .

loop_
_atom_site_aniso_label
_atom_site_aniso_U_11
_atom_site_aniso_U_22
_atom_site_aniso_U_33
_atom_site_aniso_U_23
_atom_site_aniso_U_13
_atom_site_aniso_U_12
Ag 0.05215(13) 0.03830(12) 0.04868(13) 0.00643(8) 0.00045(9) -0.00143(8)
N1 0.0274(9) 0.0343(10) 0.0261(9) -0.0002(7) -0.0011(7) -0.0015(7)
N2 0.0277(9) 0.0373(10) 0.0306(9) -0.0038(8) -0.0031(7) -0.0001(8)
C1 0.0228(10) 0.0400(12) 0.0261(10) -0.0009(9) -0.0027(8) -0.0037(8)
C2 0.0336(12) 0.0455(14) 0.0316(12) 0.0054(10) -0.0009(9) -0.0041(10)
C3 0.0353(12) 0.0632(17) 0.0285(11) 0.0066(11) 0.0018(9) -0.0080(11)
C4 0.0348(12) 0.0695(18) 0.0284(12) -0.0066(11) 0.0034(9) -0.0035(12)
C5 0.0341(12) 0.0489(14) 0.0323(12) -0.0082(10) 0.0009(9) -0.0015(10)
C6 0.0238(10) 0.0412(12) 0.0282(10) -0.0050(9) -0.0037(8) -0.0020(9)
C7 0.0261(10) 0.0343(11) 0.0309(11) -0.0034(9) -0.0032(8) -0.0025(8)
C8 0.0279(10) 0.0350(12) 0.0288(11) 0.0004(9) 0.0001(8) -0.0029(9)
C9 0.0243(10) 0.0338(11) 0.0249(10) -0.0020(8) -0.0028(8) -0.0023(8)
C10 0.0242(10) 0.0389(12) 0.0242(10) -0.0038(9) -0.0028(8) -0.0015(9)
C11 0.0331(11) 0.0411(13) 0.0293(11) -0.0012(9) -0.0004(9) -0.0022(10)
C12 0.0305(11) 0.0544(15) 0.0260(11) -0.0038(10) -0.0020(9) 0.0000(10)
C13 0.0314(11) 0.0540(15) 0.0314(12) -0.0101(10) -0.0050(9) 0.0027(10)
C14 0.0565(17) 0.071(2) 0.0347(13) -0.0162(13) -0.0008(12) 0.0128(14)
C15 0.081(2) 0.071(2) 0.0506(18) -0.0264(16) -0.0029(16) 0.0204(18)
C16 0.093(3) 0.0531(18) 0.063(2) -0.0230(16) -0.0062(18) 0.0174(17)
C17 0.0650(18) 0.0442(15) 0.0488(15) -0.0098(12) -0.0036(13) 0.0052(13)
C18 0.0323(11) 0.0465(14) 0.0343(12) -0.0098(10) -0.0043(9) 0.0018(10)
C19 0.0370(12) 0.0379(12) 0.0309(11) -0.0061(9) -0.0018(9) -0.0024(10)
C20 0.0569(18) 0.0341(14) 0.096(2) -0.0094(15) -0.0044(16) -0.0070(13)
C21 0.0420(14) 0.0621(18) 0.0315(13) 0.0010(12) 0.0020(10) -0.0026(12)
C22 0.095(3) 0.071(2) 0.060(2) 0.0223(17) 0.0102(18) -0.016(2)
C23 0.127(4) 0.071(3) 0.083(3) 0.009(2) -0.016(3) -0.006(3)
S1 0.0509(4) 0.0584(4) 0.0429(4) 0.0050(3) -0.0035(3) -0.0058(3)
O1 0.0492(11) 0.0573(12) 0.0536(11) 0.0110(9) -0.0037(9) -0.0040(9)
O2 0.0380(9) 0.0396(10) 0.0652(12) -0.0060(9) 0.0039(8) 0.0050(8)
O3 0.0373(9) 0.0334(9) 0.0619(11) -0.0055(8) -0.0028(8) -0.0033(7)
O4 0.191(3) 0.0880(19) 0.0437(13) -0.0115(13) 0.0576(17) -0.032(2)
O5 0.0891(16) 0.0559(13) 0.0442(11) 0.0121(9) 0.0204(10) 0.0012(11)
O6 0.141(3) 0.0810(18) 0.0695(16) -0.0197(14) -0.0144(16) -0.0181(17)
O7 0.0615(14) 0.116(2) 0.0656(15) 0.0004(14) 0.0112(11) -0.0194(14)
O8 0.0598(15) 0.155(3) 0.0811(18) -0.0015(18) -0.0211(13) 0.0129(16)
F3 0.276(5) 0.0666(17) 0.171(3) -0.025(2) -0.032(3) -0.022(2)
F1 0.268(5) 0.127(3) 0.128(3) 0.057(2) 0.059(3) -0.043(3)
F2 0.210(4) 0.163(3) 0.166(3) 0.012(3) -0.089(3) 0.086(3)

loop_
_atom_type_symbol
_atom_type_description
_atom_type_scat_dispersion_real
_atom_type_scat_dispersion_imag
_atom_type_scat_source
C C 0.0033 0.0016 'International Tables Vol C Tables 4.2.6.8 and 6.1.1.4'
H H 0.0000 0.0000 'International Tables Vol C Tables 4.2.6.8 and 6.1.1.4'
N N 0.0061 0.0033 'International Tables Vol C Tables 4.2.6.8 and 6.1.1.4'
O O 0.0106 0.0060 'International Tables Vol C Tables 4.2.6.8 and 6.1.1.4'
F F 0.0171 0.0103 'International Tables Vol C Tables 4.2.6.8 and 6.1.1.4'
S S 0.1246 0.1234 'International Tables Vol C Tables 4.2.6.8 and 6.1.1.4'
Ag Ag -0.8971 1.1015 'International Tables Vol C Tables 4.2.6.8 and 6.1.1.4'

loop_
_geom_angle_atom_site_label_1
_geom_angle_atom_site_label_2
_geom_angle_atom_site_label_3
_geom_angle
_geom_angle_site_symmetry_1
_geom_angle_site_symmetry_3
_geom_angle_publ_flag
O1 Ag N2 153.63(7) . . ?
O1 Ag N1 128.39(7) . . ?
N2 Ag N1 71.64(6) . . ?
C9 N1 C1 119.77(18) . . ?
C9 N1 Ag 115.40(13) . . ?
C1 N1 Ag 124.80(14) . . ?
C10 N2 C18 119.11(19) . . ?
C10 N2 Ag 117.72(14) . . ?
C18 N2 Ag 123.15(16) . . ?
N1 C1 C2 118.4(2) . . ?
N1 C1 C6 121.89(19) . . ?
C2 C1 C6 119.7(2) . . ?
C3 C2 C1 119.7(2) . . ?
C3 C2 H2 120.1 . . ?
C1 C2 H2 120.1 . . ?
C2 C3 C4 120.8(2) . . ?
C2 C3 H3 119.6 . . ?
C4 C3 H3 119.6 . . ?
C5 C4 C3 120.8(2) . . ?
C5 C4 H4 119.6 . . ?
C3 C4 H4 119.6 . . ?
C4 C5 C6 120.3(2) . . ?
C4 C5 H5 119.9 . . ?
C6 C5 H5 119.9 . . ?
C7 C6 C1 116.72(19) . . ?
C7 C6 C5 124.6(2) . . ?
C1 C6 C5 118.7(2) . . ?
C8 C7 C6 120.3(2) . . ?
C8 C7 C19 118.82(19) . . ?
C6 C7 C19 120.82(19) . . ?
C7 C8 C9 119.6(2) . . ?
C7 C8 H8 120.2 . . ?
C9 C8 H8 120.2 . . ?
N1 C9 C8 121.67(19) . . ?
N1 C9 C10 117.49(18) . . ?
C8 C9 C10 120.83(19) . . ?
N2 C10 C11 121.82(19) . . ?
N2 C10 C9 117.53(19) . . ?
C11 C10 C9 120.64(19) . . ?
C12 C11 C10 120.5(2) . . ?
C12 C11 H11 119.8 . . ?
C10 C11 H11 119.8 . . ?
C11 C12 C13 119.3(2) . . ?
C11 C12 C21 118.4(2) . . ?
C13 C12 C21 122.3(2) . . ?
C12 C13 C18 116.7(2) . . ?
C12 C13 C14 126.1(2) . . ?
C18 C13 C14 117.2(2) . . ?
C15 C14 C13 121.1(3) . . ?
C15 C14 H14 119.4 . . ?
C13 C14 H14 119.4 . . ?
C14 C15 C16 121.1(3) . . ?
C14 C15 H15 119.4 . . ?
C16 C15 H15 119.4 . . ?
C17 C16 C15 120.3(3) . . ?
C17 C16 H16 119.9 . . ?
C15 C16 H16 119.9 . . ?
C16 C17 C18 120.3(3) . . ?
C16 C17 H17 119.8 . . ?
C18 C17 H17 119.8 . . ?
N2 C18 C17 117.5(2) . . ?
N2 C18 C13 122.5(2) . . ?
C17 C18 C13 120.0(2) . . ?
O2 C19 O3 125.3(2) . . ?
O2 C19 C7 123.6(2) . . ?
O3 C19 C7 111.16(19) . . ?
O3 C20 H20A 109.5 . . ?
O3 C20 H20B 109.5 . . ?
H20A C20 H20B 109.5 . . ?
O3 C20 H20C 109.5 . . ?
H20A C20 H20C 109.5 . . ?
H20B C20 H20C 109.5 . . ?
O4 C21 O5 122.9(3) . . ?
O4 C21 C12 125.9(3) . . ?
O5 C21 C12 111.2(2) . . ?
O5 C22 H22A 109.5 . . ?
O5 C22 H22B 109.5 . . ?
H22A C22 H22B 109.5 . . ?
O5 C22 H22C 109.5 . . ?
H22A C22 H22C 109.5 . . ?
H22B C22 H22C 109.5 . . ?
F1 C23 F3 109.3(5) . . ?
F1 C23 F2 107.2(4) . . ?
F3 C23 F2 106.6(5) . . ?
F1 C23 S1 111.8(4) . . ?
F3 C23 S1 111.5(3) . . ?
F2 C23 S1 110.2(4) . . ?
O8 S1 O6 115.13(19) . . ?
O8 S1 O7 112.08(16) . . ?
O6 S1 O7 115.81(18) . . ?
O8 S1 C23 104.7(2) . . ?
O6 S1 C23 103.3(2) . . ?
O7 S1 C23 104.1(2) . . ?
Ag O1 H1W 109.3 . . ?
Ag O1 H2W 114.2 . . ?
H1W O1 H2W 111.0 . . ?
C19 O3 C20 116.2(2) . . ?
C21 O5 C22 118.5(2) . . ?

loop_
_geom_bond_atom_site_label_1
_geom_bond_atom_site_label_2
_geom_bond_distance
_geom_bond_site_symmetry_2
_geom_bond_publ_flag
Ag O1 2.2383(19) . ?
Ag N2 2.2915(19) . ?
Ag N1 2.3597(19) . ?
N1 C9 1.321(3) . ?
N1 C1 1.376(3) . ?
N2 C10 1.321(3) . ?
N2 C18 1.376(3) . ?
C1 C2 1.411(3) . ?
C1 C6 1.419(3) . ?
C2 C3 1.373(3) . ?
C2 H2 0.9300 . ?
C3 C4 1.402(4) . ?
C3 H3 0.9300 . ?
C4 C5 1.359(4) . ?
C4 H4 0.9300 . ?
C5 C6 1.423(3) . ?
C5 H5 0.9300 . ?
C6 C7 1.415(3) . ?
C7 C8 1.371(3) . ?
C7 C19 1.497(3) . ?
C8 C9 1.412(3) . ?
C8 H8 0.9300 . ?
C9 C10 1.502(3) . ?
C10 C11 1.409(3) . ?
C11 C12 1.375(3) . ?
C11 H11 0.9300 . ?
C12 C13 1.418(4) . ?
C12 C21 1.503(4) . ?
C13 C18 1.424(3) . ?
C13 C14 1.433(3) . ?
C14 C15 1.352(5) . ?
C14 H14 0.9300 . ?
C15 C16 1.394(5) . ?
C15 H15 0.9300 . ?
C16 C17 1.370(4) . ?
C16 H16 0.9300 . ?
C17 C18 1.409(4) . ?
C17 H17 0.9300 . ?
C19 O2 1.209(3) . ?
C19 O3 1.323(3) . ?
C20 O3 1.454(3) . ?
C20 H20A 0.9600 . ?
C20 H20B 0.9600 . ?
C20 H20C 0.9600 . ?
C21 O4 1.179(3) . ?
C21 O5 1.308(4) . ?
C22 O5 1.444(4) . ?
C22 H22A 0.9600 . ?
C22 H22B 0.9600 . ?
C22 H22C 0.9600 . ?
C23 F1 1.281(6) . ?
C23 F3 1.302(5) . ?
C23 F2 1.316(6) . ?
C23 S1 1.797(4) . ?
S1 O8 1.417(3) . ?
S1 O6 1.418(3) . ?
S1 O7 1.427(2) . ?
O1 H1W 0.9194 . ?
O1 H2W 0.8929 . ?

loop_
_geom_hbond_atom_site_label_D
_geom_hbond_atom_site_label_H
_geom_hbond_atom_site_label_A
_geom_hbond_distance_DH
_geom_hbond_distance_HA
_geom_hbond_distance_DA
_geom_hbond_angle_DHA
_geom_hbond_site_symmetry_A
O1 H1W O7 0.92 1.89 2.757(3) 156.6 1_654
O1 H2W O8 0.89 1.92 2.809(3) 171.3 1_554

loop_
_geom_torsion_atom_site_label_1
_geom_torsion_atom_site_label_2
_geom_torsion_atom_site_label_3
_geom_torsion_atom_site_label_4
_geom_torsion
_geom_torsion_site_symmetry_1
_geom_torsion_site_symmetry_2
_geom_torsion_site_symmetry_3
_geom_torsion_site_symmetry_4
_geom_torsion_publ_flag
O1 Ag N1 C9 -156.52(14) . . . . ?
N2 Ag N1 C9 3.79(14) . . . . ?
O1 Ag N1 C1 21.25(19) . . . . ?
N2 Ag N1 C1 -178.44(17) . . . . ?
O1 Ag N2 C10 139.53(17) . . . . ?
N1 Ag N2 C10 -3.98(14) . . . . ?
O1 Ag N2 C18 -38.8(3) . . . . ?
N1 Ag N2 C18 177.70(18) . . . . ?
C9 N1 C1 C2 -179.84(19) . . . . ?
Ag N1 C1 C2 2.5(3) . . . . ?
C9 N1 C1 C6 -0.8(3) . . . . ?
Ag N1 C1 C6 -178.44(14) . . . . ?
N1 C1 C2 C3 -179.4(2) . . . . ?
C6 C1 C2 C3 1.5(3) . . . . ?
C1 C2 C3 C4 0.3(4) . . . . ?
C2 C3 C4 C5 -1.3(4) . . . . ?
C3 C4 C5 C6 0.5(4) . . . . ?
N1 C1 C6 C7 0.4(3) . . . . ?
C2 C1 C6 C7 179.43(19) . . . . ?
N1 C1 C6 C5 178.66(19) . . . . ?
C2 C1 C6 C5 -2.3(3) . . . . ?
C4 C5 C6 C7 179.4(2) . . . . ?
C4 C5 C6 C1 1.3(3) . . . . ?
C1 C6 C7 C8 0.9(3) . . . . ?
C5 C6 C7 C8 -177.3(2) . . . . ?
C1 C6 C7 C19 -176.33(19) . . . . ?
C5 C6 C7 C19 5.5(3) . . . . ?
C6 C7 C8 C9 -1.8(3) . . . . ?
C19 C7 C8 C9 175.54(19) . . . . ?
C1 N1 C9 C8 -0.1(3) . . . . ?
Ag N1 C9 C8 177.78(15) . . . . ?
C1 N1 C9 C10 178.80(17) . . . . ?
Ag N1 C9 C10 -3.3(2) . . . . ?
C7 C8 C9 N1 1.4(3) . . . . ?
C7 C8 C9 C10 -177.49(19) . . . . ?
C18 N2 C10 C11 1.6(3) . . . . ?
Ag N2 C10 C11 -176.77(15) . . . . ?
C18 N2 C10 C9 -177.82(18) . . . . ?
Ag N2 C10 C9 3.8(2) . . . . ?
N1 C9 C10 N2 -0.2(3) . . . . ?
C8 C9 C10 N2 178.71(19) . . . . ?
N1 C9 C10 C11 -179.66(19) . . . . ?
C8 C9 C10 C11 -0.7(3) . . . . ?
N2 C10 C11 C12 -0.6(3) . . . . ?
C9 C10 C11 C12 178.9(2) . . . . ?
C10 C11 C12 C13 -1.0(3) . . . . ?
C10 C11 C12 C21 177.9(2) . . . . ?
C11 C12 C13 C18 1.3(3) . . . . ?
C21 C12 C13 C18 -177.4(2) . . . . ?
C11 C12 C13 C14 -179.8(2) . . . . ?
C21 C12 C13 C14 1.4(4) . . . . ?
C12 C13 C14 C15 -177.9(3) . . . . ?
C18 C13 C14 C15 0.9(4) . . . . ?
C13 C14 C15 C16 -1.0(5) . . . . ?
C14 C15 C16 C17 0.1(5) . . . . ?
C15 C16 C17 C18 0.9(5) . . . . ?
C10 N2 C18 C17 179.5(2) . . . . ?
Ag N2 C18 C17 -2.2(3) . . . . ?
C10 N2 C18 C13 -1.2(3) . . . . ?
Ag N2 C18 C13 177.12(16) . . . . ?
C16 C17 C18 N2 178.4(3) . . . . ?
C16 C17 C18 C13 -0.9(4) . . . . ?
C12 C13 C18 N2 -0.3(3) . . . . ?
C14 C13 C18 N2 -179.3(2) . . . . ?
C12 C13 C18 C17 179.0(2) . . . . ?
C14 C13 C18 C17 0.0(3) . . . . ?
C8 C7 C19 O2 -128.3(2) . . . . ?
C6 C7 C19 O2 49.0(3) . . . . ?
C8 C7 C19 O3 51.1(3) . . . . ?
C6 C7 C19 O3 -131.6(2) . . . . ?
C11 C12 C21 O4 169.7(3) . . . . ?
C13 C12 C21 O4 -11.5(5) . . . . ?
C11 C12 C21 O5 -11.0(3) . . . . ?
C13 C12 C21 O5 167.7(2) . . . . ?
F1 C23 S1 O8 62.8(4) . . . . ?
F3 C23 S1 O8 -59.9(4) . . . . ?
F2 C23 S1 O8 -178.1(3) . . . . ?
F1 C23 S1 O6 -58.1(5) . . . . ?
F3 C23 S1 O6 179.2(4) . . . . ?
F2 C23 S1 O6 61.1(4) . . . . ?
F1 C23 S1 O7 -179.4(4) . . . . ?
F3 C23 S1 O7 57.9(4) . . . . ?
F2 C23 S1 O7 -60.3(4) . . . . ?
O2 C19 O3 C20 2.9(4) . . . . ?
C7 C19 O3 C20 -176.6(2) . . . . ?
O4 C21 O5 C22 -0.7(5) . . . . ?
C12 C21 O5 C22 -180.0(3) . . . . ?
